data_7241323
loop_
_publ_author_name
'Sinnwell, Michael A.'
'Santana, Carlos'
'Bosch, Eric'
'MacGillivray, Len R.'
'Groeneman , Ryan'

_publ_section_title
;
 Application of a tetrapyrimidyl cyclobutane synthesized in the organic
 solid state: a halogen-bonded supramolecular ladder
;
_journal_name_full CrystEngComm
_journal_paper_doi 10.1039/D0CE01280G
_journal_year 2020
_chemical_formula_moiety '2(C6 Cl4 I2), C20 H16 N8, C7 H8'
_chemical_formula_sum 'C39 H24 Cl8 I4 N8'
_chemical_formula_weight 1395.86
_chemical_name_systematic 'rctt-1,2,3,4-tetrakis-(5-pyrimdyl)cyclobutane tetrachloro-1,4-diiodobenzne'
_space_group_crystal_system triclinic
_space_group_IT_number 2
_space_group_name_Hall '-P 1'
_space_group_name_H-M_alt 'P -1'
_atom_sites_solution_hydrogens geom
_atom_sites_solution_primary dual
_audit_creation_date 2020-06-17
_audit_creation_method
;
Olex2 1.3
(compiled 2020.02.04 svn.rd84adfe8 for OlexSys, GUI svn.r6032)
;
_audit_update_record
;
2020-06-26 deposited with the CCDC.	2020-09-29 downloaded from the CCDC.
;
_cell_angle_alpha 82.686(2)
_cell_angle_beta 74.068(2)
_cell_angle_gamma 72.653(2)
_cell_formula_units_Z 1
_cell_length_a 8.9258(5)
_cell_length_b 9.1762(6)
_cell_length_c 14.6465(8)
_cell_measurement_reflns_used 6944
_cell_measurement_temperature 102(2)
_cell_measurement_theta_max 27.47
_cell_measurement_theta_min 2.33
_cell_volume 1099.72(11)
_computing_molecular_graphics 'Olex2 1.3 (Dolomanov et al., 2009)'
_computing_publication_material 'Olex2 1.3 (Dolomanov et al., 2009)'
_computing_structure_refinement 'SHELXL 2018/3 (Sheldrick, 2015)'
_computing_structure_solution 'SHELXT 2018/2 (Sheldrick, 2018)'
_diffrn_ambient_temperature 102(2)
_diffrn_measured_fraction_theta_full 0.993
_diffrn_measured_fraction_theta_max 0.991
_diffrn_measurement_device_type 'Bruker APEX-II CCD'
_diffrn_measurement_method '\f and \w scans'
_diffrn_radiation_type MoK\a
_diffrn_radiation_wavelength 0.71073
_diffrn_reflns_av_R_equivalents 0.0332
_diffrn_reflns_av_unetI/netI 0.0359
_diffrn_reflns_Laue_measured_fraction_full 0.993
_diffrn_reflns_Laue_measured_fraction_max 0.991
_diffrn_reflns_limit_h_max 11
_diffrn_reflns_limit_h_min -11
_diffrn_reflns_limit_k_max 11
_diffrn_reflns_limit_k_min -11
_diffrn_reflns_limit_l_max 18
_diffrn_reflns_limit_l_min -19
_diffrn_reflns_number 13882
_diffrn_reflns_point_group_measured_fraction_full 0.993
_diffrn_reflns_point_group_measured_fraction_max 0.991
_diffrn_reflns_theta_full 25.242
_diffrn_reflns_theta_max 27.487
_diffrn_reflns_theta_min 2.328
_diffrn_standards_number 0
_exptl_absorpt_coefficient_mu 3.361
_exptl_absorpt_correction_T_max 0.7456
_exptl_absorpt_correction_T_min 0.6494
_exptl_absorpt_correction_type multi-scan
_exptl_absorpt_process_details
;
SADABS-2016/2 (Bruker,2016/2) was used for absorption correction.
wR2(int) was 0.0999 before and 0.0445 after correction.
The Ratio of minimum to maximum transmission is 0.8710.
The \l/2 correction factor is Not present.
;
_exptl_crystal_colour colourless
_exptl_crystal_colour_primary colourless
_exptl_crystal_density_diffrn 2.108
_exptl_crystal_description block
_exptl_crystal_F_000 662
_exptl_crystal_size_max 0.172
_exptl_crystal_size_mid 0.115
_exptl_crystal_size_min 0.078
_refine_diff_density_max 0.554
_refine_diff_density_min -0.457
_refine_diff_density_rms 0.105
_refine_ls_extinction_method none
_refine_ls_goodness_of_fit_ref 1.048
_refine_ls_hydrogen_treatment constr
_refine_ls_matrix_type full
_refine_ls_number_parameters 299
_refine_ls_number_reflns 4990
_refine_ls_number_restraints 136
_refine_ls_restrained_S_all 1.036
_refine_ls_R_factor_all 0.0283
_refine_ls_R_factor_gt 0.0225
_refine_ls_shift/su_max 0.001
_refine_ls_shift/su_mean 0.000
_refine_ls_structure_factor_coef Fsqd
_refine_ls_weighting_details 'w=1/[\s^2^(Fo^2^)+(0.0181P)^2^] where P=(Fo^2^+2Fc^2^)/3'
_refine_ls_weighting_scheme calc
_refine_ls_wR_factor_gt 0.0480
_refine_ls_wR_factor_ref 0.0499
_reflns_Friedel_coverage 0.000
_reflns_number_gt 4331
_reflns_number_total 4990
_reflns_threshold_expression 'I > 2\s(I)'
_cod_data_source_file d0ce01280g2.cif
_cod_data_source_block r23219
_cod_database_code 7241323
_shelx_shelxl_version_number 2018/3
_shelx_space_group_comment
;
The symmetry employed for this shelxl refinement is uniquely defined
by the following loop, which should always be used as a source of
symmetry information in preference to the above space-group names.
They are only intended as comments.
;
_olex2_refinement_description
;
1. Fixed Uiso
 At 1.2 times of:
  All C(H) groups
 At 1.5 times of:
  All C(H,H,H) groups
2. Restrained distances
 C17-C18
 1.51 with sigma of 0.02
 C18-C19 = C18-C23 = C20-C21
 1.39 with sigma of 0.02
 C19-C20 = C21-C22 = C22-C23
 1.38 with sigma of 0.02
 C18-C20
 2.42 with sigma of 0.04
 C19-C21
 2.39 with sigma of 0.04
 C18-C22
 2.41 with sigma of 0.04
 C20-C22 = C21-C23
 2.4 with sigma of 0.04
 C17-C19 = C17-C23
 2.52 with sigma of 0.04
 C18-C19 \\sim C19-C20 \\sim C20-C21 \\sim C21-C22 \\sim C22-C23 \\sim C23-C18
 with sigma of 0.02
 C18-C22 \\sim C18-C20 \\sim C23-C21 \\sim C19-C23 \\sim C20-C22 \\sim C19-C21
 with sigma of 0.04
 C17-C23 \\sim C17-C19
 with sigma of 0.04
3. Restrained planarity
 C17, C18, C19, C20, C21, C22, C23
 with sigma of 0.1
4. Uiso/Uaniso restraints and constraints
C17 \\sim C18 \\sim C19 \\sim C20 \\sim C21 \\sim C22 \\sim C23: within 2A with
sigma of 0.04 and sigma for terminal atoms of 0.08 within 2A
5. Rigid body (RIGU) restrains
 C17, C18, C19, C20, C21, C22, C23
 with sigma for 1-2 distances of 0.004 and sigma for 1-3 distances of 0.004
6. Others
 Fixed Sof: C17(0.5) H17A(0.5) H17B(0.5) H17C(0.5) C18(0.5) C19(0.5) H19(0.5)
 C20(0.5) H20(0.5) C21(0.5) H21(0.5) C22(0.5) H22(0.5) C23(0.5) H23(0.5)
7.a Ternary CH refined with riding coordinates:
 C9(H9), C10(H10)
7.b Aromatic/amide H refined with riding coordinates:
 C1(H1), C2(H2), C4(H4), C5(H5), C6(H6), C8(H8), C19(H19), C20(H20), C21(H21),
 C22(H22), C23(H23)
7.c Idealised Me refined as rotating group:
 C17(H17A,H17B,H17C)
;
_olex2_submission_special_instructions 'No special instructions were received'

loop_
_space_group_symop_operation_xyz
'x, y, z'
'-x, -y, -z'

loop_
_atom_site_label
_atom_site_type_symbol
_atom_site_fract_x
_atom_site_fract_y
_atom_site_fract_z
_atom_site_U_iso_or_equiv
_atom_site_adp_type
_atom_site_occupancy
_atom_site_site_symmetry_order
_atom_site_calc_flag
_atom_site_refinement_flags_posn
_atom_site_refinement_flags_adp
_atom_site_refinement_flags_occupancy
_atom_site_disorder_assembly
_atom_site_disorder_group
I1 I 0.45232(2) 1.35600(2) 0.34619(2) 0.01760(5) Uani 1 1 d . . . . .
I2 I 0.06770(2) 0.83033(2) 0.63047(2) 0.01561(5) Uani 1 1 d . . . . .
Cl1 Cl 0.53646(8) 0.98333(7) 0.30680(4) 0.01932(13) Uani 1 1 d . . . . .
Cl2 Cl 0.36311(8) 0.75414(7) 0.42954(4) 0.01931(13) Uani 1 1 d . . . . .
Cl3 Cl 0.00055(9) 1.19521(8) 0.67529(5) 0.02654(16) Uani 1 1 d . . . . .
Cl4 Cl 0.17638(9) 1.42329(7) 0.55451(5) 0.02342(14) Uani 1 1 d . . . . .
C11 C 0.3439(3) 1.1957(3) 0.43403(18) 0.0156(5) Uani 1 1 d . . . . .
C12 C 0.3863(3) 1.0439(3) 0.40876(17) 0.0153(5) Uani 1 1 d . . . . .
C13 C 0.3095(3) 0.9387(3) 0.46436(18) 0.0148(5) Uani 1 1 d . . . . .
C14 C 0.1890(3) 0.9843(3) 0.54706(18) 0.0153(5) Uani 1 1 d . . . . .
C15 C 0.1487(3) 1.1349(3) 0.57375(18) 0.0164(5) Uani 1 1 d . . . . .
C16 C 0.2264(3) 1.2395(3) 0.51835(18) 0.0157(5) Uani 1 1 d . . . . .
N1 N 0.5879(3) 0.5779(2) 0.22275(16) 0.0208(5) Uani 1 1 d . . . . .
N2 N 0.8270(3) 0.6471(3) 0.13572(18) 0.0251(6) Uani 1 1 d . . . . .
N3 N 0.1417(3) 1.3239(2) 0.21750(16) 0.0187(5) Uani 1 1 d . . . . .
N4 N 0.2960(3) 1.4833(2) 0.11781(16) 0.0177(5) Uani 1 1 d . . . . .
C1 C 0.7461(4) 0.5622(3) 0.1996(2) 0.0259(7) Uani 1 1 d . . . . .
H1 H 0.807687 0.482958 0.231464 0.031 Uiso 1 1 calc R U . . .
C2 C 0.7341(3) 0.7612(3) 0.09154(19) 0.0192(6) Uani 1 1 d . . . . .
H2 H 0.784661 0.822805 0.045621 0.023 Uiso 1 1 calc R U . . .
C3 C 0.5680(3) 0.7918(3) 0.11054(17) 0.0135(5) Uani 1 1 d . . . . .
C4 C 0.4991(3) 0.6936(3) 0.17787(18) 0.0160(5) Uani 1 1 d . . . . .
H4 H 0.387501 0.708792 0.192240 0.019 Uiso 1 1 calc R U . . .
C5 C 0.1708(3) 1.4583(3) 0.18642(19) 0.0184(5) Uani 1 1 d . . . . .
H5 H 0.095772 1.544050 0.215646 0.022 Uiso 1 1 calc R U . . .
C6 C 0.2511(3) 1.2008(3) 0.17309(18) 0.0153(5) Uani 1 1 d . . . . .
H6 H 0.235728 1.104686 0.192528 0.018 Uiso 1 1 calc R U . . .
C7 C 0.3842(3) 1.2112(3) 0.10038(17) 0.0125(5) Uani 1 1 d . . . . .
C8 C 0.4013(3) 1.3591(3) 0.07671(18) 0.0160(5) Uani 1 1 d . . . . .
H8 H 0.491349 1.371155 0.029532 0.019 Uiso 1 1 calc R U . . .
C9 C 0.5063(3) 1.0775(3) 0.04945(17) 0.0127(5) Uani 1 1 d . . . . .
H9 H 0.610167 1.062169 0.064976 0.015 Uiso 1 1 calc R U . . .
C10 C 0.4648(3) 0.9217(3) 0.06175(17) 0.0126(5) Uani 1 1 d . . . . .
H10 H 0.349678 0.935321 0.093025 0.015 Uiso 1 1 calc R U . . .
C17 C 1.1602(7) 0.7424(7) -0.0787(5) 0.0298(14) Uani 0.5 1 d D U P A -1
H17A H 1.089334 0.704733 -0.102428 0.045 Uiso 0.5 1 calc R U P A -1
H17B H 1.201727 0.669632 -0.032200 0.045 Uiso 0.5 1 calc R U P A -1
H17C H 1.248587 0.757136 -0.130213 0.045 Uiso 0.5 1 calc R U P A -1
C18 C 1.0678(7) 0.8917(7) -0.0337(4) 0.0160(13) Uani 0.5 1 d D U P A -1
C19 C 0.9950(9) 1.0152(8) -0.0869(5) 0.0170(16) Uani 0.5 1 d D U P A -1
H19 H 1.007856 1.005836 -0.151286 0.020 Uiso 0.5 1 calc R U P A -1
C20 C 0.9031(9) 1.1528(8) -0.0456(5) 0.0236(16) Uani 0.5 1 d D U P A -1
H20 H 0.854029 1.234154 -0.081947 0.028 Uiso 0.5 1 calc R U P A -1
C21 C 0.8854(9) 1.1676(8) 0.0497(5) 0.0269(16) Uani 0.5 1 d D U P A -1
H21 H 0.824139 1.259165 0.077779 0.032 Uiso 0.5 1 calc R U P A -1
C22 C 0.9588(10) 1.0463(9) 0.1033(6) 0.0270(17) Uani 0.5 1 d D U P A -1
H22 H 0.948324 1.056730 0.167275 0.032 Uiso 0.5 1 calc R U P A -1
C23 C 1.0481(9) 0.9090(8) 0.0618(4) 0.0187(16) Uani 0.5 1 d D U P A -1
H23 H 1.095527 0.827333 0.098644 0.022 Uiso 0.5 1 calc R U P A -1

loop_
_atom_site_aniso_label
_atom_site_aniso_U_11
_atom_site_aniso_U_22
_atom_site_aniso_U_33
_atom_site_aniso_U_23
_atom_site_aniso_U_13
_atom_site_aniso_U_12
I1 0.02350(10) 0.01605(9) 0.01605(9) 0.00431(6) -0.00771(7) -0.00916(7)
I2 0.01744(9) 0.01353(8) 0.01441(8) 0.00118(6) -0.00229(6) -0.00444(6)
Cl1 0.0227(3) 0.0201(3) 0.0130(3) -0.0010(2) -0.0004(2) -0.0063(3)
Cl2 0.0267(3) 0.0134(3) 0.0157(3) -0.0030(2) -0.0012(3) -0.0053(2)
Cl3 0.0348(4) 0.0181(3) 0.0194(3) -0.0058(3) 0.0060(3) -0.0063(3)
Cl4 0.0328(4) 0.0132(3) 0.0239(3) -0.0041(2) -0.0047(3) -0.0068(3)
C11 0.0209(13) 0.0152(12) 0.0131(12) 0.0021(10) -0.0063(10) -0.0079(10)
C12 0.0176(13) 0.0169(12) 0.0111(11) -0.0002(10) -0.0035(10) -0.0043(10)
C13 0.0181(12) 0.0135(12) 0.0133(12) -0.0002(9) -0.0073(10) -0.0024(10)
C14 0.0188(13) 0.0140(12) 0.0129(12) 0.0031(9) -0.0065(10) -0.0036(10)
C15 0.0204(13) 0.0143(12) 0.0128(12) -0.0011(10) -0.0032(10) -0.0028(10)
C16 0.0220(13) 0.0108(12) 0.0161(12) -0.0007(9) -0.0081(11) -0.0039(10)
N1 0.0296(13) 0.0150(11) 0.0201(12) 0.0041(9) -0.0077(10) -0.0100(10)
N2 0.0216(12) 0.0216(12) 0.0328(14) 0.0103(10) -0.0122(11) -0.0069(10)
N3 0.0193(11) 0.0163(11) 0.0178(11) -0.0040(9) -0.0021(9) -0.0020(9)
N4 0.0225(12) 0.0129(10) 0.0191(11) -0.0010(9) -0.0079(9) -0.0047(9)
C1 0.0312(16) 0.0187(14) 0.0312(16) 0.0118(12) -0.0167(13) -0.0090(12)
C2 0.0210(14) 0.0146(12) 0.0220(14) 0.0057(10) -0.0074(11) -0.0061(10)
C3 0.0171(12) 0.0106(11) 0.0135(12) -0.0017(9) -0.0042(10) -0.0043(9)
C4 0.0189(13) 0.0144(12) 0.0143(12) -0.0004(10) -0.0024(10) -0.0059(10)
C5 0.0201(13) 0.0124(12) 0.0214(13) -0.0055(10) -0.0066(11) 0.0008(10)
C6 0.0172(12) 0.0110(11) 0.0173(12) -0.0009(9) -0.0034(10) -0.0043(10)
C7 0.0148(12) 0.0126(11) 0.0125(11) -0.0018(9) -0.0063(10) -0.0043(9)
C8 0.0206(13) 0.0145(12) 0.0159(12) 0.0012(10) -0.0066(10) -0.0080(10)
C9 0.0106(11) 0.0113(11) 0.0150(12) 0.0010(9) -0.0016(9) -0.0034(9)
C10 0.0104(11) 0.0104(11) 0.0156(12) 0.0011(9) -0.0012(9) -0.0034(9)
C17 0.022(3) 0.022(3) 0.043(4) -0.006(3) -0.007(3) -0.002(3)
C18 0.011(3) 0.015(3) 0.024(3) -0.002(3) -0.005(3) -0.005(2)
C19 0.022(5) 0.015(4) 0.016(4) 0.004(3) -0.008(3) -0.008(4)
C20 0.018(4) 0.013(4) 0.041(4) 0.003(3) -0.011(3) -0.005(3)
C21 0.016(4) 0.021(4) 0.043(4) -0.016(3) 0.001(3) -0.007(3)
C22 0.029(5) 0.033(5) 0.026(4) -0.011(3) -0.001(3) -0.020(3)
C23 0.024(5) 0.018(5) 0.020(3) 0.007(3) -0.014(3) -0.011(4)

loop_
_atom_type_symbol
_atom_type_description
_atom_type_scat_dispersion_real
_atom_type_scat_dispersion_imag
_atom_type_scat_source
C C 0.0033 0.0016 'International Tables Vol C Tables 4.2.6.8 and 6.1.1.4'
H H 0.0000 0.0000 'International Tables Vol C Tables 4.2.6.8 and 6.1.1.4'
Cl Cl 0.1484 0.1585 'International Tables Vol C Tables 4.2.6.8 and 6.1.1.4'
I I -0.4742 1.8119 'International Tables Vol C Tables 4.2.6.8 and 6.1.1.4'
N N 0.0061 0.0033 'International Tables Vol C Tables 4.2.6.8 and 6.1.1.4'

loop_
_geom_angle_atom_site_label_1
_geom_angle_atom_site_label_2
_geom_angle_atom_site_label_3
_geom_angle
_geom_angle_site_symmetry_1
_geom_angle_site_symmetry_3
_geom_angle_publ_flag
C12 C11 I1 120.93(19) . . ?
C16 C11 I1 120.48(18) . . ?
C16 C11 C12 118.6(2) . . ?
C11 C12 Cl1 120.0(2) . . ?
C13 C12 Cl1 118.7(2) . . ?
C13 C12 C11 121.3(2) . . ?
C12 C13 Cl2 119.7(2) . . ?
C14 C13 Cl2 120.49(19) . . ?
C14 C13 C12 119.8(2) . . ?
C13 C14 I2 120.76(18) . . ?
C13 C14 C15 119.2(2) . . ?
C15 C14 I2 120.09(19) . . ?
C14 C15 Cl3 120.4(2) . . ?
C16 C15 Cl3 118.7(2) . . ?
C16 C15 C14 120.9(2) . . ?
C11 C16 Cl4 120.10(19) . . ?
C11 C16 C15 120.3(2) . . ?
C15 C16 Cl4 119.6(2) . . ?
C1 N1 C4 116.2(2) . . ?
C1 N2 C2 114.7(2) . . ?
C5 N3 C6 115.5(2) . . ?
C8 N4 C5 115.3(2) . . ?
N1 C1 N2 127.4(2) . . ?
N1 C1 H1 116.3 . . ?
N2 C1 H1 116.3 . . ?
N2 C2 H2 118.2 . . ?
N2 C2 C3 123.6(2) . . ?
C3 C2 H2 118.2 . . ?
C2 C3 C4 115.8(2) . . ?
C2 C3 C10 123.2(2) . . ?
C4 C3 C10 121.0(2) . . ?
N1 C4 C3 122.2(2) . . ?
N1 C4 H4 118.9 . . ?
C3 C4 H4 118.9 . . ?
N3 C5 N4 127.1(2) . . ?
N3 C5 H5 116.4 . . ?
N4 C5 H5 116.4 . . ?
N3 C6 H6 118.4 . . ?
N3 C6 C7 123.1(2) . . ?
C7 C6 H6 118.4 . . ?
C6 C7 C8 115.1(2) . . ?
C6 C7 C9 124.3(2) . . ?
C8 C7 C9 120.6(2) . . ?
N4 C8 C7 123.8(2) . . ?
N4 C8 H8 118.1 . . ?
C7 C8 H8 118.1 . . ?
C7 C9 H9 109.3 . . ?
C7 C9 C10 118.00(19) . 2_675 ?
C7 C9 C10 118.9(2) . . ?
C10 C9 H9 109.3 . . ?
C10 C9 H9 109.3 2_675 . ?
C10 C9 C10 90.84(18) . 2_675 ?
C3 C10 C9 118.7(2) . 2_675 ?
C3 C10 C9 116.4(2) . . ?
C3 C10 H10 110.3 . . ?
C9 C10 C9 89.16(18) . 2_675 ?
C9 C10 H10 110.3 2_675 . ?
C9 C10 H10 110.3 . . ?
H17A C17 H17B 109.5 . . ?
H17A C17 H17C 109.5 . . ?
H17B C17 H17C 109.5 . . ?
C18 C17 H17A 109.5 . . ?
C18 C17 H17B 109.5 . . ?
C18 C17 H17C 109.5 . . ?
C19 C18 C17 120.2(6) . . ?
C23 C18 C17 121.4(6) . . ?
C23 C18 C19 118.3(5) . . ?
C18 C19 H19 119.4 . . ?
C18 C19 C20 121.1(6) . . ?
C20 C19 H19 119.4 . . ?
C19 C20 H20 120.2 . . ?
C21 C20 C19 119.6(6) . . ?
C21 C20 H20 120.2 . . ?
C20 C21 H21 120.0 . . ?
C20 C21 C22 120.0(6) . . ?
C22 C21 H21 120.0 . . ?
C21 C22 H22 120.0 . . ?
C21 C22 C23 120.0(7) . . ?
C23 C22 H22 120.0 . . ?
C18 C23 C22 121.0(6) . . ?
C18 C23 H23 119.5 . . ?
C22 C23 H23 119.5 . . ?

loop_
_geom_bond_atom_site_label_1
_geom_bond_atom_site_label_2
_geom_bond_distance
_geom_bond_site_symmetry_2
_geom_bond_publ_flag
I1 C11 2.107(2) . ?
I2 C14 2.100(3) . ?
Cl1 C12 1.733(3) . ?
Cl2 C13 1.721(3) . ?
Cl3 C15 1.720(3) . ?
Cl4 C16 1.724(3) . ?
C11 C12 1.401(4) . ?
C11 C16 1.397(4) . ?
C12 C13 1.397(3) . ?
C13 C14 1.394(3) . ?
C14 C15 1.398(4) . ?
C15 C16 1.397(4) . ?
N1 C1 1.325(4) . ?
N1 C4 1.340(3) . ?
N2 C1 1.335(4) . ?
N2 C2 1.344(3) . ?
N3 C5 1.333(3) . ?
N3 C6 1.354(3) . ?
N4 C5 1.338(3) . ?
N4 C8 1.331(3) . ?
C1 H1 0.9300 . ?
C2 H2 0.9300 . ?
C2 C3 1.378(4) . ?
C3 C4 1.391(3) . ?
C3 C10 1.506(3) . ?
C4 H4 0.9300 . ?
C5 H5 0.9300 . ?
C6 H6 0.9300 . ?
C6 C7 1.379(4) . ?
C7 C8 1.399(3) . ?
C7 C9 1.497(3) . ?
C8 H8 0.9300 . ?
C9 H9 0.9800 . ?
C9 C10 1.577(3) 2_675 ?
C9 C10 1.558(3) . ?
C10 H10 0.9800 . ?
C17 H17A 0.9600 . ?
C17 H17B 0.9600 . ?
C17 H17C 0.9600 . ?
C17 C18 1.500(8) . ?
C18 C19 1.389(7) . ?
C18 C23 1.384(7) . ?
C19 H19 0.9300 . ?
C19 C20 1.392(7) . ?
C20 H20 0.9300 . ?
C20 C21 1.380(8) . ?
C21 H21 0.9300 . ?
C21 C22 1.382(8) . ?
C22 H22 0.9300 . ?
C22 C23 1.386(7) . ?
C23 H23 0.9300 . ?

loop_
_geom_torsion_atom_site_label_1
_geom_torsion_atom_site_label_2
_geom_torsion_atom_site_label_3
_geom_torsion_atom_site_label_4
_geom_torsion
_geom_torsion_site_symmetry_1
_geom_torsion_site_symmetry_2
_geom_torsion_site_symmetry_3
_geom_torsion_site_symmetry_4
_geom_torsion_publ_flag
I1 C11 C12 Cl1 3.0(3) . . . . ?
I1 C11 C12 C13 -176.96(18) . . . . ?
I1 C11 C16 Cl4 -3.4(3) . . . . ?
I1 C11 C16 C15 176.55(19) . . . . ?
I2 C14 C15 Cl3 0.4(3) . . . . ?
I2 C14 C15 C16 -179.04(19) . . . . ?
Cl1 C12 C13 Cl2 -1.1(3) . . . . ?
Cl1 C12 C13 C14 179.58(19) . . . . ?
Cl2 C13 C14 I2 -0.8(3) . . . . ?
Cl2 C13 C14 C15 179.70(19) . . . . ?
Cl3 C15 C16 Cl4 1.8(3) . . . . ?
Cl3 C15 C16 C11 -178.16(19) . . . . ?
C11 C12 C13 Cl2 178.94(19) . . . . ?
C11 C12 C13 C14 -0.4(4) . . . . ?
C12 C11 C16 Cl4 177.46(19) . . . . ?
C12 C11 C16 C15 -2.6(4) . . . . ?
C12 C13 C14 I2 178.60(18) . . . . ?
C12 C13 C14 C15 -0.9(4) . . . . ?
C13 C14 C15 Cl3 179.96(19) . . . . ?
C13 C14 C15 C16 0.5(4) . . . . ?
C14 C15 C16 Cl4 -178.78(19) . . . . ?
C14 C15 C16 C11 1.3(4) . . . . ?
C16 C11 C12 Cl1 -177.80(19) . . . . ?
C16 C11 C12 C13 2.2(4) . . . . ?
N2 C2 C3 C4 -1.7(4) . . . . ?
N2 C2 C3 C10 178.9(3) . . . . ?
N3 C6 C7 C8 1.5(4) . . . . ?
N3 C6 C7 C9 -179.5(2) . . . . ?
C1 N1 C4 C3 0.2(4) . . . . ?
C1 N2 C2 C3 1.0(4) . . . . ?
C2 N2 C1 N1 0.5(5) . . . . ?
C2 C3 C4 N1 1.1(4) . . . . ?
C2 C3 C10 C9 -43.1(4) . . . . ?
C2 C3 C10 C9 61.5(4) . . . 2_675 ?
C4 N1 C1 N2 -1.1(5) . . . . ?
C4 C3 C10 C9 137.6(2) . . . . ?
C4 C3 C10 C9 -117.8(3) . . . 2_675 ?
C5 N3 C6 C7 -0.1(4) . . . . ?
C5 N4 C8 C7 1.3(4) . . . . ?
C6 N3 C5 N4 -0.9(4) . . . . ?
C6 C7 C8 N4 -2.1(4) . . . . ?
C6 C7 C9 C10 122.4(3) . . . 2_675 ?
C6 C7 C9 C10 14.2(4) . . . . ?
C7 C9 C10 C3 -115.2(2) . . . . ?
C7 C9 C10 C9 123.0(2) . . . 2_675 ?
C8 N4 C5 N3 0.3(4) . . . . ?
C8 C7 C9 C10 -58.7(3) . . . 2_675 ?
C8 C7 C9 C10 -166.8(2) . . . . ?
C9 C7 C8 N4 178.8(2) . . . . ?
C10 C3 C4 N1 -179.6(2) . . . . ?
C10 C9 C10 C3 121.9(2) 2_675 . . . ?
C10 C9 C10 C9 -0.001(2) 2_675 . . 2_675 ?
C17 C18 C19 C20 177.3(7) . . . . ?
C17 C18 C23 C22 -178.2(7) . . . . ?
C18 C19 C20 C21 0.8(12) . . . . ?
C19 C18 C23 C22 -0.4(10) . . . . ?
C19 C20 C21 C22 0.1(12) . . . . ?
C20 C21 C22 C23 -1.0(13) . . . . ?
C21 C22 C23 C18 1.2(12) . . . . ?
C23 C18 C19 C20 -0.6(10) . . . . ?
